data_7129348
loop_
_publ_author_name
'Demchuk, Mitchell J.'
'Zurakowski, Joseph A.'
'Austen, Brady J. H.'
'Nelson, David J.'
'Drover, Marcus W.'

_publ_section_title
;
 Competitive gold/nickel transmetalation
;
_journal_name_full 'Chemical Communications'
_journal_paper_doi 10.1039/D1CC06064C
_journal_year 2021
_chemical_formula_moiety 'C23 H19 Au N P'
_chemical_formula_sum 'C23 H19 Au N P'
_chemical_formula_weight 537.33
_chemical_name_systematic '[Au(PPh3)(4-C5H4N)]'
_space_group_crystal_system triclinic
_space_group_IT_number 2
_space_group_name_Hall '-P 1'
_space_group_name_H-M_alt 'P -1'
_atom_sites_solution_hydrogens geom
_audit_creation_date 2021-09-08
_audit_creation_method
;
Olex2 1.2
(compiled May 18 2018 14:05:52 for OlexSys, GUI svn.r5506)
;
_audit_update_record
;
2021-09-12 deposited with the CCDC.	2021-11-26 downloaded from the CCDC.
;
_cell_angle_alpha 82.9700(10)
_cell_angle_beta 86.1880(10)
_cell_angle_gamma 68.0260(10)
_cell_formula_units_Z 6
_cell_length_a 11.6301(3)
_cell_length_b 12.1425(3)
_cell_length_c 24.6036(7)
_cell_measurement_reflns_used 9908
_cell_measurement_temperature 170(2)
_cell_measurement_theta_max 53.304
_cell_measurement_theta_min 3.621
_cell_volume 3197.04(15)
_computing_cell_refinement 'SAINT v8.37A (Bruker, 2015)'
_computing_data_reduction 'SAINT v8.37A (Bruker, 2015)'
_computing_molecular_graphics 'Olex2 (Dolomanov et al., 2009)'
_computing_publication_material 'Olex2 (Dolomanov et al., 2009)'
_computing_structure_refinement 'ShelXL (Sheldrick, 2015)'
_computing_structure_solution 'SHELXT 2014/5 (Sheldrick, 2014)'
_diffrn_ambient_temperature 170(2)
_diffrn_measured_fraction_theta_full 0.989
_diffrn_measured_fraction_theta_max 0.989
_diffrn_measurement_device_type 'Bruker APEX-II CCD'
_diffrn_measurement_method '\f and \w scans'
_diffrn_radiation_type CuK\a
_diffrn_radiation_wavelength 1.54178
_diffrn_reflns_av_R_equivalents 0.0540
_diffrn_reflns_av_unetI/netI 0.0310
_diffrn_reflns_Laue_measured_fraction_full 0.989
_diffrn_reflns_Laue_measured_fraction_max 0.989
_diffrn_reflns_limit_h_max 12
_diffrn_reflns_limit_h_min -11
_diffrn_reflns_limit_k_max 12
_diffrn_reflns_limit_k_min -12
_diffrn_reflns_limit_l_max 25
_diffrn_reflns_limit_l_min -25
_diffrn_reflns_number 82892
_diffrn_reflns_point_group_measured_fraction_full 0.989
_diffrn_reflns_point_group_measured_fraction_max 0.989
_diffrn_reflns_theta_full 53.425
_diffrn_reflns_theta_max 53.425
_diffrn_reflns_theta_min 3.621
_exptl_absorpt_coefficient_mu 13.706
_exptl_absorpt_correction_T_max 0.7506
_exptl_absorpt_correction_T_min 0.4933
_exptl_absorpt_correction_type multi-scan
_exptl_absorpt_process_details
;
SADABS-2014/5 (Bruker,2014) was used for absorption correction.
wR2(int) was 0.1188 before and 0.0644 after correction.
The Ratio of minimum to maximum transmission is 0.6572.
The \l/2 correction factor is Not present.
;
_exptl_crystal_colour 'clear colourless'
_exptl_crystal_colour_lustre clear
_exptl_crystal_colour_primary colourless
_exptl_crystal_density_diffrn 1.675
_exptl_crystal_description block
_exptl_crystal_F_000 1548
_exptl_crystal_size_max 0.12
_exptl_crystal_size_mid 0.1
_exptl_crystal_size_min 0.08
_refine_diff_density_max 1.290
_refine_diff_density_min -0.966
_refine_diff_density_rms 0.132
_refine_ls_extinction_method none
_refine_ls_goodness_of_fit_ref 1.016
_refine_ls_hydrogen_treatment constr
_refine_ls_matrix_type full
_refine_ls_number_parameters 703
_refine_ls_number_reflns 7490
_refine_ls_number_restraints 612
_refine_ls_restrained_S_all 0.980
_refine_ls_R_factor_all 0.0504
_refine_ls_R_factor_gt 0.0338
_refine_ls_shift/su_max 0.002
_refine_ls_shift/su_mean 0.000
_refine_ls_structure_factor_coef Fsqd
_refine_ls_weighting_details 'w=1/[\s^2^(Fo^2^)+(0.0307P)^2^+19.3809P] where P=(Fo^2^+2Fc^2^)/3'
_refine_ls_weighting_scheme calc
_refine_ls_wR_factor_gt 0.0678
_refine_ls_wR_factor_ref 0.0748
_reflns_Friedel_coverage 0.000
_reflns_number_gt 6080
_reflns_number_total 7490
_reflns_threshold_expression 'I > 2\s(I)'
_cod_data_source_file d1cc06064c3.cif
_cod_data_source_block final
_cod_original_cell_volume 3197.05(15)
_cod_database_code 7129348
_shelx_shelxl_version_number 2016/4
_shelx_space_group_comment
;
The symmetry employed for this shelxl refinement is uniquely defined
by the following loop, which should always be used as a source of
symmetry information in preference to the above space-group names.
They are only intended as comments.
;
_shelx_estimated_absorpt_t_max 0.407
_shelx_estimated_absorpt_t_min 0.290
_olex2_refinement_description
;
1. Fixed Uiso
 At 1.2 times of:
  All C(H) groups
2. Rigid body (RIGU) restrains
 All non-hydrogen atoms
 with sigma for 1-2 distances of 0.004 and sigma for 1-3 distances of 0.004
3.a Aromatic/amide H refined with riding coordinates:
 C2(H2), C3(H3), C4(H4), C5(H5), C7(H7), C8(H8), C9(H9), C10(H10), C11(H11),
 C13(H13), C14(H14), C15(H15), C16(H16), C17(H17), C19(H19), C20(H20), C21(H21),
  C22(H22), C23(H23), C48(H48), C49(H49), C50(H50), C51(H51), C53(H53),
 C54(H54), C55(H55), C56(H56), C57(H57), C59(H59), C60(H60), C61(H61), C62(H62),
  C63(H63), C65(H65), C66(H66), C67(H67), C68(H68), C69(H69), C25(H25),
 C26(H26), C27(H27), C28(H28), C30(H30), C31(H31), C32(H32), C33(H33), C34(H34),
  C36(H36), C37(H37), C38(H38), C39(H39), C40(H40), C42(H42), C43(H43),
 C44(H44), C45(H45), C46(H46)
;
_olex2_submission_special_instructions 'No special instructions were received'

loop_
_space_group_symop_operation_xyz
'x, y, z'
'-x, -y, -z'

loop_
_atom_site_label
_atom_site_type_symbol
_atom_site_fract_x
_atom_site_fract_y
_atom_site_fract_z
_atom_site_U_iso_or_equiv
_atom_site_adp_type
_atom_site_occupancy
_atom_site_site_symmetry_order
_atom_site_calc_flag
_atom_site_refinement_flags_posn
_atom_site_refinement_flags_adp
_atom_site_refinement_flags_occupancy
_atom_site_disorder_assembly
_atom_site_disorder_group
Au1 Au 1.25735(3) 0.36533(3) 0.53492(2) 0.02449(10) Uani 1 1 d . U . . .
P1 P 1.16674(18) 0.27869(17) 0.48143(8) 0.0255(5) Uani 1 1 d . U . . .
N1 N 1.4996(7) 0.5309(7) 0.6317(3) 0.061(2) Uani 1 1 d . U . . .
C1 C 1.3498(7) 0.4389(6) 0.5779(3) 0.0285(18) Uani 1 1 d . U . . .
C2 C 1.3867(8) 0.4038(7) 0.6316(3) 0.041(2) Uani 1 1 d . U . . .
H2 H 1.360909 0.345518 0.652406 0.049 Uiso 1 1 calc R . . . .
C3 C 1.4592(8) 0.4499(8) 0.6561(4) 0.046(2) Uani 1 1 d . U . . .
H3 H 1.481436 0.420993 0.693043 0.055 Uiso 1 1 calc R . . . .
C4 C 1.4645(10) 0.5663(9) 0.5802(4) 0.073(3) Uani 1 1 d . U . . .
H4 H 1.491385 0.625263 0.560717 0.088 Uiso 1 1 calc R . . . .
C5 C 1.3928(9) 0.5248(8) 0.5527(4) 0.059(3) Uani 1 1 d . U . . .
H5 H 1.372185 0.555542 0.515753 0.071 Uiso 1 1 calc R . . . .
C6 C 1.2693(7) 0.1280(6) 0.4679(3) 0.0296(17) Uani 1 1 d . U . . .
C7 C 1.2989(7) 0.0961(7) 0.4151(3) 0.039(2) Uani 1 1 d . U . . .
H7 H 1.264338 0.153165 0.384799 0.047 Uiso 1 1 calc R . . . .
C8 C 1.3777(8) -0.0174(8) 0.4061(4) 0.053(2) Uani 1 1 d . U . . .
H8 H 1.398401 -0.038215 0.369768 0.064 Uiso 1 1 calc R . . . .
C9 C 1.4267(8) -0.1011(8) 0.4501(5) 0.054(2) Uani 1 1 d . U . . .
H9 H 1.480262 -0.179933 0.444174 0.064 Uiso 1 1 calc R . . . .
C10 C 1.3972(8) -0.0694(8) 0.5030(4) 0.050(2) Uani 1 1 d . U . . .
H10 H 1.431461 -0.126761 0.533274 0.060 Uiso 1 1 calc R . . . .
C11 C 1.3185(7) 0.0448(7) 0.5123(4) 0.0366(19) Uani 1 1 d . U . . .
H11 H 1.298414 0.065999 0.548571 0.044 Uiso 1 1 calc R . . . .
C12 C 1.0239(7) 0.2615(6) 0.5086(3) 0.0236(16) Uani 1 1 d . U . . .
C13 C 0.9840(8) 0.1783(7) 0.4897(3) 0.041(2) Uani 1 1 d . U . . .
H13 H 1.031831 0.129070 0.462871 0.049 Uiso 1 1 calc R . . . .
C14 C 0.8750(8) 0.1676(8) 0.5102(4) 0.046(2) Uani 1 1 d . U . . .
H14 H 0.848131 0.110418 0.497653 0.056 Uiso 1 1 calc R . . . .
C15 C 0.8046(8) 0.2400(7) 0.5488(3) 0.039(2) Uani 1 1 d . U . . .
H15 H 0.729271 0.232686 0.562739 0.047 Uiso 1 1 calc R . . . .
C16 C 0.8433(8) 0.3225(7) 0.5672(3) 0.038(2) Uani 1 1 d . U . . .
H16 H 0.794739 0.372219 0.593729 0.046 Uiso 1 1 calc R . . . .
C17 C 0.9535(7) 0.3332(7) 0.5469(3) 0.0304(18) Uani 1 1 d . U . . .
H17 H 0.980140 0.390357 0.559660 0.036 Uiso 1 1 calc R . . . .
C18 C 1.1315(7) 0.3638(6) 0.4144(3) 0.0269(17) Uani 1 1 d . U . . .
C19 C 1.0124(7) 0.4085(6) 0.3934(3) 0.0313(18) Uani 1 1 d . U . . .
H19 H 0.946952 0.391629 0.413280 0.038 Uiso 1 1 calc R . . . .
C20 C 0.9903(8) 0.4779(7) 0.3432(3) 0.042(2) Uani 1 1 d . U . . .
H20 H 0.909398 0.508595 0.328665 0.050 Uiso 1 1 calc R . . . .
C21 C 1.0849(9) 0.5024(7) 0.3144(3) 0.044(2) Uani 1 1 d . U . . .
H21 H 1.068698 0.550294 0.280174 0.053 Uiso 1 1 calc R . . . .
C22 C 1.2026(9) 0.4585(8) 0.3347(3) 0.046(2) Uani 1 1 d . U . . .
H22 H 1.268018 0.474724 0.314447 0.056 Uiso 1 1 calc R . . . .
C23 C 1.2247(7) 0.3903(7) 0.3850(3) 0.0319(18) Uani 1 1 d . U . . .
H23 H 1.305603 0.361203 0.399543 0.038 Uiso 1 1 calc R . . . .
Au2 Au 0.20371(3) 0.64162(3) 0.18728(2) 0.02342(11) Uani 1 1 d . U . . .
P3 P 0.12055(17) 0.54084(16) 0.13878(7) 0.0219(5) Uani 1 1 d . U . . .
N3 N 0.4087(6) 0.8605(6) 0.2720(3) 0.0387(17) Uani 1 1 d . U . . .
C47 C 0.2882(6) 0.7324(6) 0.2238(3) 0.0249(17) Uani 1 1 d . U . . .
C48 C 0.2635(7) 0.7627(7) 0.2767(3) 0.038(2) Uani 1 1 d . U . . .
H48 H 0.203391 0.740682 0.298509 0.045 Uiso 1 1 calc R . . . .
C49 C 0.3246(8) 0.8244(8) 0.2984(4) 0.049(2) Uani 1 1 d . U . . .
H49 H 0.304596 0.842280 0.335197 0.058 Uiso 1 1 calc R . . . .
C50 C 0.4314(8) 0.8295(7) 0.2227(3) 0.0343(19) Uani 1 1 d . U . . .
H50 H 0.492847 0.852121 0.202269 0.041 Uiso 1 1 calc R . . . .
C51 C 0.3793(7) 0.7696(6) 0.1967(3) 0.0298(18) Uani 1 1 d . U . . .
H51 H 0.403947 0.752579 0.160072 0.036 Uiso 1 1 calc R . . . .
C52 C 0.2188(6) 0.3846(6) 0.1361(3) 0.0216(16) Uani 1 1 d . U . . .
C53 C 0.2482(6) 0.3340(6) 0.0870(3) 0.0254(17) Uani 1 1 d . U . . .
H53 H 0.217243 0.380995 0.053610 0.031 Uiso 1 1 calc R . . . .
C54 C 0.3237(6) 0.2131(7) 0.0871(3) 0.0301(18) Uani 1 1 d . U . . .
H54 H 0.346345 0.178369 0.053508 0.036 Uiso 1 1 calc R . . . .
C55 C 0.3650(7) 0.1448(7) 0.1359(3) 0.0333(19) Uani 1 1 d . U . . .
H55 H 0.415528 0.062626 0.136077 0.040 Uiso 1 1 calc R . . . .
C56 C 0.3329(7) 0.1957(7) 0.1848(3) 0.0345(19) Uani 1 1 d . U . . .
H56 H 0.359740 0.147720 0.218457 0.041 Uiso 1 1 calc R . . . .
C57 C 0.2632(6) 0.3144(6) 0.1850(3) 0.0265(17) Uani 1 1 d . U . . .
H57 H 0.244731 0.349388 0.218524 0.032 Uiso 1 1 calc R . . . .
C58 C -0.0295(6) 0.5376(6) 0.1621(3) 0.0226(16) Uani 1 1 d . U . . .
C59 C -0.0680(7) 0.4467(7) 0.1517(3) 0.0288(18) Uani 1 1 d . U . . .
H59 H -0.015956 0.384870 0.131018 0.035 Uiso 1 1 calc R . . . .
C60 C -0.1816(7) 0.4461(7) 0.1715(3) 0.034(2) Uani 1 1 d . U . . .
H60 H -0.206630 0.383116 0.164701 0.041 Uiso 1 1 calc R . . . .
C61 C -0.2596(7) 0.5364(7) 0.2012(3) 0.0328(19) Uani 1 1 d . U . . .
H61 H -0.337740 0.535457 0.214630 0.039 Uiso 1 1 calc R . . . .
C62 C -0.2229(7) 0.6271(7) 0.2111(3) 0.0313(18) Uani 1 1 d . U . . .
H62 H -0.275789 0.689101 0.231534 0.038 Uiso 1 1 calc R . . . .
C63 C -0.1085(7) 0.6286(6) 0.1914(3) 0.0267(17) Uani 1 1 d . U . . .
H63 H -0.084325 0.692268 0.197943 0.032 Uiso 1 1 calc R . . . .
C64 C 0.1046(7) 0.6095(6) 0.0685(3) 0.0225(16) Uani 1 1 d . U . . .
C65 C -0.0043(8) 0.6549(7) 0.0412(3) 0.037(2) Uani 1 1 d . U . . .
H65 H -0.076655 0.646154 0.058094 0.045 Uiso 1 1 calc R . . . .
C66 C -0.0099(8) 0.7138(8) -0.0109(3) 0.048(2) Uani 1 1 d . U . . .
H66 H -0.086609 0.747221 -0.029283 0.058 Uiso 1 1 calc R . . . .
C67 C 0.0953(8) 0.7244(7) -0.0365(3) 0.041(2) Uani 1 1 d . U . . .
H67 H 0.091578 0.763198 -0.072624 0.050 Uiso 1 1 calc R . . . .
C68 C 0.2053(8) 0.6784(7) -0.0093(3) 0.0322(19) Uani 1 1 d . U . . .
H68 H 0.278051 0.685349 -0.026662 0.039 Uiso 1 1 calc R . . . .
C69 C 0.2102(7) 0.6222(6) 0.0430(3) 0.0272(17) Uani 1 1 d . U . . .
H69 H 0.286147 0.591932 0.061940 0.033 Uiso 1 1 calc R . . . .
Au02 Au 0.67661(3) 0.91305(3) 0.11429(2) 0.02342(11) Uani 1 1 d . U . . .
P2 P 0.76099(17) 1.00727(16) 0.16679(7) 0.0208(4) Uani 1 1 d . U . . .
N2 N 0.4738(6) 0.7043(6) 0.0203(3) 0.0411(17) Uani 1 1 d . U . . .
C24 C 0.5956(7) 0.8265(6) 0.0728(3) 0.0238(16) Uani 1 1 d . U . . .
C25 C 0.6439(7) 0.7025(6) 0.0714(3) 0.0265(17) Uani 1 1 d . U . . .
H25 H 0.719897 0.655571 0.088746 0.032 Uiso 1 1 calc R . . . .
C26 C 0.5812(8) 0.6469(7) 0.0447(3) 0.038(2) Uani 1 1 d . U . . .
H26 H 0.618059 0.562803 0.044116 0.045 Uiso 1 1 calc R . . . .
C27 C 0.4822(7) 0.8843(7) 0.0463(3) 0.0281(18) Uani 1 1 d . U . . .
H27 H 0.442406 0.968547 0.045454 0.034 Uiso 1 1 calc R . . . .
C28 C 0.4279(7) 0.8214(8) 0.0216(3) 0.038(2) Uani 1 1 d . U . . .
H28 H 0.351249 0.865335 0.004174 0.046 Uiso 1 1 calc R . . . .
C29 C 0.7811(6) 0.9354(6) 0.2365(3) 0.0189(15) Uani 1 1 d . U . . .
C30 C 0.8985(7) 0.8766(6) 0.2593(3) 0.0281(18) Uani 1 1 d . U . . .
H30 H 0.970609 0.878869 0.239376 0.034 Uiso 1 1 calc R . . . .
C31 C 0.9086(8) 0.8149(7) 0.3114(3) 0.038(2) Uani 1 1 d . U . . .
H31 H 0.988107 0.774389 0.326908 0.046 Uiso 1 1 calc R . . . .
C32 C 0.8058(8) 0.8118(7) 0.3405(3) 0.040(2) Uani 1 1 d . U . . .
H32 H 0.814253 0.769162 0.375975 0.048 Uiso 1 1 calc R . . . .
C33 C 0.6885(8) 0.8710(7) 0.3186(3) 0.0361(19) Uani 1 1 d . U . . .
H33 H 0.616775 0.870040 0.339195 0.043 Uiso 1 1 calc R . . . .
C34 C 0.6771(7) 0.9314(6) 0.2661(3) 0.0292(18) Uani 1 1 d . U . . .
H34 H 0.597397 0.970176 0.250629 0.035 Uiso 1 1 calc R . . . .
C35 C 0.6647(7) 1.1635(6) 0.1726(3) 0.0243(16) Uani 1 1 d . U . . .
C36 C 0.6427(7) 1.2142(6) 0.2214(3) 0.0282(18) Uani 1 1 d . U . . .
H36 H 0.678733 1.167109 0.254110 0.034 Uiso 1 1 calc R . . . .
C37 C 0.5679(7) 1.3339(7) 0.2228(4) 0.038(2) Uani 1 1 d . U . . .
H37 H 0.550697 1.368275 0.256480 0.046 Uiso 1 1 calc R . . . .
C38 C 0.5188(7) 1.4028(7) 0.1747(4) 0.037(2) Uani 1 1 d . U . . .
H38 H 0.469781 1.485186 0.175302 0.045 Uiso 1 1 calc R . . . .
C39 C 0.5407(7) 1.3525(7) 0.1263(4) 0.0340(19) Uani 1 1 d . U . . .
H39 H 0.505646 1.400055 0.093510 0.041 Uiso 1 1 calc R . . . .
C40 C 0.6134(6) 1.2327(6) 0.1247(3) 0.0267(17) Uani 1 1 d . U . . .
H40 H 0.628131 1.198258 0.091098 0.032 Uiso 1 1 calc R . . . .
C41 C 0.9094(7) 1.0106(6) 0.1435(3) 0.0216(16) Uani 1 1 d . U . . .
C42 C 0.9708(6) 1.0679(7) 0.1683(3) 0.0262(17) Uani 1 1 d . U . . .
H42 H 0.932735 1.110708 0.198591 0.031 Uiso 1 1 calc R . . . .
C43 C 1.0858(7) 1.0640(7) 0.1498(3) 0.0320(19) Uani 1 1 d . U . . .
H43 H 1.125336 1.106257 0.166797 0.038 Uiso 1 1 calc R . . . .
C44 C 1.1450(7) 0.9995(7) 0.1070(4) 0.045(2) Uani 1 1 d . U . . .
H44 H 1.225173 0.996731 0.094650 0.054 Uiso 1 1 calc R . . . .
C45 C 1.0870(7) 0.9392(7) 0.0821(4) 0.044(2) Uani 1 1 d . U . . .
H45 H 1.127717 0.893501 0.052897 0.053 Uiso 1 1 calc R . . . .
C46 C 0.9706(7) 0.9450(7) 0.0995(3) 0.0339(19) Uani 1 1 d . U . . .
H46 H 0.930526 0.904512 0.081672 0.041 Uiso 1 1 calc R . . . .

loop_
_atom_site_aniso_label
_atom_site_aniso_U_11
_atom_site_aniso_U_22
_atom_site_aniso_U_33
_atom_site_aniso_U_23
_atom_site_aniso_U_13
_atom_site_aniso_U_12
Au1 0.0271(2) 0.02686(19) 0.02336(19) -0.00427(14) -0.00334(14) -0.01340(15)
P1 0.0271(12) 0.0244(11) 0.0274(11) -0.0050(9) -0.0022(9) -0.0112(9)
N1 0.074(6) 0.068(6) 0.058(5) -0.004(4) -0.024(4) -0.044(5)
C1 0.027(5) 0.026(4) 0.036(4) -0.011(3) -0.007(3) -0.010(4)
C2 0.057(6) 0.039(5) 0.032(4) -0.004(4) -0.009(4) -0.022(4)
C3 0.058(6) 0.047(6) 0.036(5) -0.008(4) -0.014(4) -0.021(5)
C4 0.107(9) 0.084(8) 0.060(6) 0.020(6) -0.032(6) -0.075(7)
C5 0.087(8) 0.067(7) 0.046(6) 0.017(5) -0.028(5) -0.058(6)
C6 0.023(4) 0.026(4) 0.043(4) -0.013(3) 0.000(3) -0.011(3)
C7 0.037(5) 0.037(4) 0.047(4) -0.021(4) -0.003(4) -0.013(4)
C8 0.028(5) 0.050(5) 0.087(6) -0.039(4) 0.006(5) -0.013(4)
C9 0.019(5) 0.029(5) 0.116(7) -0.032(4) 0.006(5) -0.007(4)
C10 0.024(5) 0.032(5) 0.093(6) 0.000(5) -0.003(5) -0.009(4)
C11 0.018(5) 0.032(4) 0.057(5) -0.001(4) -0.002(4) -0.007(3)
C12 0.024(4) 0.021(4) 0.028(4) -0.001(3) -0.006(3) -0.011(3)
C13 0.038(5) 0.046(5) 0.050(5) -0.020(4) 0.006(4) -0.025(4)
C14 0.044(5) 0.049(6) 0.062(6) -0.023(4) 0.008(4) -0.032(5)
C15 0.037(5) 0.041(5) 0.043(5) -0.005(4) 0.002(4) -0.020(4)
C16 0.045(5) 0.044(5) 0.028(5) -0.020(4) 0.013(4) -0.018(4)
C17 0.035(5) 0.025(4) 0.029(4) -0.004(3) 0.000(3) -0.009(4)
C18 0.029(4) 0.028(4) 0.029(4) -0.012(3) -0.002(3) -0.013(4)
C19 0.033(4) 0.029(5) 0.033(4) -0.007(3) -0.004(3) -0.011(4)
C20 0.054(5) 0.045(5) 0.027(4) -0.006(4) -0.012(4) -0.018(5)
C21 0.068(5) 0.043(5) 0.022(5) -0.002(4) -0.003(4) -0.021(5)
C22 0.061(5) 0.054(6) 0.030(4) -0.008(4) 0.000(4) -0.027(5)
C23 0.030(4) 0.035(5) 0.033(4) -0.007(3) -0.003(3) -0.013(4)
Au2 0.0243(2) 0.0266(2) 0.02315(19) -0.00536(14) -0.00112(14) -0.01276(16)
P3 0.0223(12) 0.0219(11) 0.0231(11) -0.0065(9) 0.0019(9) -0.0093(9)
N3 0.043(4) 0.043(4) 0.044(4) -0.014(3) -0.007(3) -0.028(4)
C47 0.018(4) 0.025(4) 0.030(4) -0.004(3) -0.005(3) -0.004(3)
C48 0.039(5) 0.055(6) 0.029(4) -0.011(4) 0.004(4) -0.027(4)
C49 0.053(6) 0.070(6) 0.042(5) -0.023(5) 0.007(4) -0.041(5)
C50 0.041(5) 0.029(5) 0.030(4) -0.008(4) -0.011(4) -0.006(4)
C51 0.026(5) 0.025(4) 0.036(5) 0.002(4) -0.001(3) -0.008(4)
C52 0.017(4) 0.024(4) 0.027(4) -0.003(3) -0.001(3) -0.012(3)
C53 0.023(4) 0.028(4) 0.028(4) -0.004(3) 0.005(3) -0.013(3)
C54 0.016(4) 0.035(4) 0.041(4) -0.015(3) 0.007(4) -0.010(3)
C55 0.023(5) 0.024(4) 0.053(4) -0.007(3) 0.004(4) -0.008(4)
C56 0.035(5) 0.030(4) 0.037(4) 0.007(3) 0.002(4) -0.014(4)
C57 0.021(4) 0.029(4) 0.027(4) -0.002(3) -0.003(3) -0.007(3)
C58 0.020(4) 0.026(4) 0.022(4) 0.001(3) 0.000(3) -0.009(3)
C59 0.026(4) 0.030(4) 0.032(5) -0.012(4) 0.010(3) -0.011(4)
C60 0.030(5) 0.024(4) 0.053(5) -0.007(4) 0.006(4) -0.015(4)
C61 0.017(4) 0.031(4) 0.046(5) -0.001(4) 0.006(4) -0.006(3)
C62 0.025(4) 0.030(4) 0.033(5) -0.008(4) 0.000(4) -0.002(4)
C63 0.028(4) 0.024(4) 0.028(4) -0.004(3) -0.005(3) -0.008(3)
C64 0.030(4) 0.017(4) 0.025(4) -0.002(3) -0.005(3) -0.013(3)
C65 0.034(5) 0.050(5) 0.032(4) 0.003(4) -0.011(4) -0.021(4)
C66 0.047(5) 0.065(6) 0.038(5) 0.015(4) -0.026(4) -0.029(5)
C67 0.065(5) 0.046(5) 0.026(5) 0.000(4) -0.009(4) -0.035(5)
C68 0.045(5) 0.033(5) 0.027(4) -0.005(3) 0.007(3) -0.024(4)
C69 0.031(4) 0.015(4) 0.035(4) -0.001(3) 0.001(3) -0.008(4)
Au02 0.0244(2) 0.0265(2) 0.02388(19) -0.00573(15) -0.00106(15) -0.01348(16)
P2 0.0208(11) 0.0210(11) 0.0229(11) -0.0041(9) -0.0004(9) -0.0096(9)
N2 0.034(4) 0.057(4) 0.041(4) -0.025(4) 0.005(3) -0.022(3)
C24 0.023(4) 0.029(4) 0.023(4) -0.004(3) 0.006(3) -0.013(3)
C25 0.020(4) 0.029(4) 0.030(4) -0.001(3) 0.000(3) -0.010(3)
C26 0.048(5) 0.033(5) 0.042(5) -0.013(4) 0.002(4) -0.024(4)
C27 0.028(4) 0.030(4) 0.024(4) -0.013(3) 0.003(3) -0.006(3)
C28 0.025(5) 0.058(5) 0.034(5) -0.028(4) 0.007(4) -0.013(4)
C29 0.022(4) 0.016(4) 0.025(4) -0.011(3) 0.001(3) -0.012(3)
C30 0.023(4) 0.034(5) 0.029(4) -0.002(3) 0.000(3) -0.013(4)
C31 0.030(5) 0.046(5) 0.038(4) 0.006(4) -0.008(4) -0.015(4)
C32 0.050(5) 0.052(6) 0.020(4) 0.005(4) -0.001(3) -0.025(4)
C33 0.043(5) 0.041(5) 0.032(4) -0.004(4) 0.009(4) -0.026(4)
C34 0.028(4) 0.031(5) 0.035(4) -0.007(3) 0.001(3) -0.018(4)
C35 0.031(4) 0.024(4) 0.023(4) -0.001(3) 0.000(3) -0.016(3)
C36 0.033(5) 0.027(4) 0.027(4) -0.007(3) 0.001(4) -0.013(3)
C37 0.036(5) 0.029(4) 0.053(5) -0.020(4) 0.004(4) -0.012(4)
C38 0.014(5) 0.027(4) 0.069(5) -0.005(4) -0.002(4) -0.005(4)
C39 0.013(4) 0.035(4) 0.052(5) 0.007(4) -0.005(4) -0.010(3)
C40 0.024(5) 0.031(4) 0.025(4) 0.003(3) 0.001(3) -0.012(3)
C41 0.029(4) 0.027(4) 0.014(4) 0.010(3) -0.003(3) -0.020(3)
C42 0.016(4) 0.039(5) 0.023(4) -0.008(3) -0.002(3) -0.008(4)
C43 0.016(4) 0.035(5) 0.048(5) -0.004(4) -0.004(3) -0.013(4)
C44 0.021(5) 0.052(6) 0.063(6) -0.014(4) 0.018(4) -0.017(4)
C45 0.028(5) 0.042(5) 0.061(6) -0.025(4) 0.016(4) -0.011(4)
C46 0.025(4) 0.038(5) 0.044(5) -0.018(4) 0.006(4) -0.014(4)

loop_
_atom_type_symbol
_atom_type_description
_atom_type_scat_dispersion_real
_atom_type_scat_dispersion_imag
_atom_type_scat_source
C C 0.0181 0.0091 'International Tables Vol C Tables 4.2.6.8 and 6.1.1.4'
H H 0.0000 0.0000 'International Tables Vol C Tables 4.2.6.8 and 6.1.1.4'
Au Au -4.4197 7.2980 'International Tables Vol C Tables 4.2.6.8 and 6.1.1.4'
N N 0.0311 0.0180 'International Tables Vol C Tables 4.2.6.8 and 6.1.1.4'
P P 0.2955 0.4335 'International Tables Vol C Tables 4.2.6.8 and 6.1.1.4'

loop_
_geom_angle_atom_site_label_1
_geom_angle_atom_site_label_2
_geom_angle_atom_site_label_3
_geom_angle
_geom_angle_site_symmetry_1
_geom_angle_site_symmetry_3
_geom_angle_publ_flag
C1 Au1 P1 175.3(2) . . ?
C6 P1 Au1 112.5(2) . . ?
C12 P1 Au1 116.5(2) . . ?
C12 P1 C6 104.4(3) . . ?
C18 P1 Au1 110.5(2) . . ?
C18 P1 C6 105.4(3) . . ?
C18 P1 C12 106.8(3) . . ?
C3 N1 C4 114.0(8) . . ?
C2 C1 Au1 126.1(6) . . ?
C2 C1 C5 112.6(7) . . ?
C5 C1 Au1 121.0(6) . . ?
C1 C2 H2 118.7 . . ?
C3 C2 C1 122.6(8) . . ?
C3 C2 H2 118.7 . . ?
N1 C3 C2 124.3(8) . . ?
N1 C3 H3 117.9 . . ?
C2 C3 H3 117.9 . . ?
N1 C4 H4 117.3 . . ?
N1 C4 C5 125.4(9) . . ?
C5 C4 H4 117.3 . . ?
C1 C5 H5 119.5 . . ?
C4 C5 C1 121.1(8) . . ?
C4 C5 H5 119.5 . . ?
C7 C6 P1 121.9(6) . . ?
C11 C6 P1 118.1(6) . . ?
C11 C6 C7 119.9(7) . . ?
C6 C7 H7 119.7 . . ?
C8 C7 C6 120.7(9) . . ?
C8 C7 H7 119.7 . . ?
C7 C8 H8 120.1 . . ?
C7 C8 C9 119.8(9) . . ?
C9 C8 H8 120.1 . . ?
C8 C9 H9 120.2 . . ?
C8 C9 C10 119.7(9) . . ?
C10 C9 H9 120.2 . . ?
C9 C10 H10 119.6 . . ?
C9 C10 C11 120.7(9) . . ?
C11 C10 H10 119.6 . . ?
C6 C11 C10 119.2(8) . . ?
C6 C11 H11 120.4 . . ?
C10 C11 H11 120.4 . . ?
C13 C12 P1 120.6(6) . . ?
C17 C12 P1 119.7(5) . . ?
C17 C12 C13 119.7(7) . . ?
C12 C13 H13 120.1 . . ?
C14 C13 C12 119.8(8) . . ?
C14 C13 H13 120.1 . . ?
C13 C14 H14 119.9 . . ?
C13 C14 C15 120.2(8) . . ?
C15 C14 H14 119.9 . . ?
C14 C15 H15 120.0 . . ?
C16 C15 C14 120.1(8) . . ?
C16 C15 H15 120.0 . . ?
C15 C16 H16 120.0 . . ?
C15 C16 C17 120.0(7) . . ?
C17 C16 H16 120.0 . . ?
C12 C17 C16 120.2(7) . . ?
C12 C17 H17 119.9 . . ?
C16 C17 H17 119.9 . . ?
C19 C18 P1 122.2(6) . . ?
C23 C18 P1 118.4(6) . . ?
C23 C18 C19 119.3(7) . . ?
C18 C19 H19 120.3 . . ?
C20 C19 C18 119.3(8) . . ?
C20 C19 H19 120.3 . . ?
C19 C20 H20 119.8 . . ?
C21 C20 C19 120.4(8) . . ?
C21 C20 H20 119.8 . . ?
C20 C21 H21 119.7 . . ?
C22 C21 C20 120.7(8) . . ?
C22 C21 H21 119.7 . . ?
C21 C22 H22 120.4 . . ?
C21 C22 C23 119.1(8) . . ?
C23 C22 H22 120.4 . . ?
C18 C23 C22 121.2(8) . . ?
C18 C23 H23 119.4 . . ?
C22 C23 H23 119.4 . . ?
C47 Au2 P3 174.4(2) . . ?
C52 P3 Au2 113.5(2) . . ?
C58 P3 Au2 117.0(2) . . ?
C58 P3 C52 104.3(3) . . ?
C64 P3 Au2 107.8(2) . . ?
C64 P3 C52 106.3(3) . . ?
C64 P3 C58 107.4(3) . . ?
C50 N3 C49 112.8(7) . . ?
C48 C47 Au2 124.5(6) . . ?
C48 C47 C51 113.3(7) . . ?
C51 C47 Au2 122.1(6) . . ?
C47 C48 H48 119.5 . . ?
C47 C48 C49 121.0(8) . . ?
C49 C48 H48 119.5 . . ?
N3 C49 C48 125.0(8) . . ?
N3 C49 H49 117.5 . . ?
C48 C49 H49 117.5 . . ?
N3 C50 H50 115.8 . . ?
N3 C50 C51 128.3(8) . . ?
C51 C50 H50 115.8 . . ?
C47 C51 H51 120.2 . . ?
C50 C51 C47 119.6(7) . . ?
C50 C51 H51 120.2 . . ?
C53 C52 P3 121.7(6) . . ?
C53 C52 C57 119.7(7) . . ?
C57 C52 P3 118.5(5) . . ?
C52 C53 H53 120.2 . . ?
C52 C53 C54 119.6(7) . . ?
C54 C53 H53 120.2 . . ?
C53 C54 H54 120.1 . . ?
C55 C54 C53 119.8(7) . . ?
C55 C54 H54 120.1 . . ?
C54 C55 H55 119.9 . . ?
C54 C55 C56 120.2(7) . . ?
C56 C55 H55 119.9 . . ?
C55 C56 H56 119.8 . . ?
C57 C56 C55 120.4(7) . . ?
C57 C56 H56 119.8 . . ?
C52 C57 H57 119.9 . . ?
C56 C57 C52 120.3(7) . . ?
C56 C57 H57 119.9 . . ?
C59 C58 P3 122.1(5) . . ?
C63 C58 P3 119.0(5) . . ?
C63 C58 C59 118.9(7) . . ?
C58 C59 H59 119.9 . . ?
C60 C59 C58 120.2(7) . . ?
C60 C59 H59 119.9 . . ?
C59 C60 H60 119.6 . . ?
C59 C60 C61 120.8(7) . . ?
C61 C60 H60 119.6 . . ?
C60 C61 H61 120.3 . . ?
C62 C61 C60 119.5(7) . . ?
C62 C61 H61 120.3 . . ?
C61 C62 H62 119.9 . . ?
C61 C62 C63 120.3(7) . . ?
C63 C62 H62 119.9 . . ?
C58 C63 C62 120.5(7) . . ?
C58 C63 H63 119.8 . . ?
C62 C63 H63 119.8 . . ?
C65 C64 P3 124.2(6) . . ?
C65 C64 C69 119.2(7) . . ?
C69 C64 P3 116.5(5) . . ?
C64 C65 H65 119.8 . . ?
C64 C65 C66 120.3(8) . . ?
C66 C65 H65 119.8 . . ?
C65 C66 H66 119.8 . . ?
C67 C66 C65 120.4(8) . . ?
C67 C66 H66 119.8 . . ?
C66 C67 H67 120.2 . . ?
C68 C67 C66 119.6(7) . . ?
C68 C67 H67 120.2 . . ?
C67 C68 H68 120.0 . . ?
C67 C68 C69 120.0(7) . . ?
C69 C68 H68 120.0 . . ?
C64 C69 H69 119.7 . . ?
C68 C69 C64 120.5(7) . . ?
C68 C69 H69 119.7 . . ?
C24 Au02 P2 175.89(19) . . ?
C29 P2 Au02 110.4(2) . . ?
C29 P2 C35 105.5(3) . . ?
C35 P2 Au02 113.9(2) . . ?
C41 P2 Au02 115.6(2) . . ?
C41 P2 C29 106.3(3) . . ?
C41 P2 C35 104.2(3) . . ?
C28 N2 C26 115.3(7) . . ?
C25 C24 Au02 123.0(5) . . ?
C25 C24 C27 113.6(6) . . ?
C27 C24 Au02 123.2(5) . . ?
C24 C25 H25 119.7 . . ?
C26 C25 C24 120.7(7) . . ?
C26 C25 H25 119.7 . . ?
N2 C26 C25 124.1(7) . . ?
N2 C26 H26 118.0 . . ?
C25 C26 H26 118.0 . . ?
C24 C27 H27 119.4 . . ?
C28 C27 C24 121.1(7) . . ?
C28 C27 H27 119.4 . . ?
N2 C28 C27 125.1(8) . . ?
N2 C28 H28 117.5 . . ?
C27 C28 H28 117.5 . . ?
C30 C29 P2 122.1(5) . . ?
C34 C29 P2 118.2(5) . . ?
C34 C29 C30 119.5(7) . . ?
C29 C30 H30 120.3 . . ?
C31 C30 C29 119.4(7) . . ?
C31 C30 H30 120.3 . . ?
C30 C31 H31 119.6 . . ?
C32 C31 C30 120.8(8) . . ?
C32 C31 H31 119.6 . . ?
C31 C32 H32 119.8 . . ?
C31 C32 C33 120.4(7) . . ?
C33 C32 H32 119.8 . . ?
C32 C33 H33 120.3 . . ?
C32 C33 C34 119.5(7) . . ?
C34 C33 H33 120.3 . . ?
C29 C34 C33 120.4(7) . . ?
C29 C34 H34 119.8 . . ?
C33 C34 H34 119.8 . . ?
C36 C35 P2 123.3(6) . . ?
C36 C35 C40 119.8(7) . . ?
C40 C35 P2 116.9(5) . . ?
C35 C36 H36 119.9 . . ?
C35 C36 C37 120.1(7) . . ?
C37 C36 H36 119.9 . . ?
C36 C37 H37 120.2 . . ?
C38 C37 C36 119.6(8) . . ?
C38 C37 H37 120.2 . . ?
C37 C38 H38 119.9 . . ?
C39 C38 C37 120.3(8) . . ?
C39 C38 H38 119.9 . . ?
C38 C39 H39 119.8 . . ?
C38 C39 C40 120.4(8) . . ?
C40 C39 H39 119.8 . . ?
C35 C40 C39 119.7(7) . . ?
C35 C40 H40 120.1 . . ?
C39 C40 H40 120.1 . . ?
C42 C41 P2 123.6(6) . . ?
C42 C41 C46 117.8(7) . . ?
C46 C41 P2 118.5(5) . . ?
C41 C42 H42 119.5 . . ?
C41 C42 C43 121.0(7) . . ?
C43 C42 H42 119.5 . . ?
C42 C43 H43 119.6 . . ?
C42 C43 C44 120.8(7) . . ?
C44 C43 H43 119.6 . . ?
C43 C44 H44 120.3 . . ?
C45 C44 C43 119.5(7) . . ?
C45 C44 H44 120.3 . . ?
C44 C45 H45 120.0 . . ?
C46 C45 C44 120.0(8) . . ?
C46 C45 H45 120.0 . . ?
C41 C46 H46 119.6 . . ?
C45 C46 C41 120.9(7) . . ?
C45 C46 H46 119.6 . . ?

loop_
_geom_bond_atom_site_label_1
_geom_bond_atom_site_label_2
_geom_bond_distance
_geom_bond_site_symmetry_2
_geom_bond_publ_flag
Au1 P1 2.3027(19) . ?
Au1 C1 2.044(7) . ?
P1 C6 1.829(7) . ?
P1 C12 1.824(7) . ?
P1 C18 1.820(8) . ?
N1 C3 1.309(11) . ?
N1 C4 1.329(11) . ?
C1 C2 1.382(10) . ?
C1 C5 1.382(11) . ?
C2 H2 0.9500 . ?
C2 C3 1.375(11) . ?
C3 H3 0.9500 . ?
C4 H4 0.9500 . ?
C4 C5 1.372(12) . ?
C5 H5 0.9500 . ?
C6 C7 1.385(10) . ?
C6 C11 1.386(11) . ?
C7 H7 0.9500 . ?
C7 C8 1.375(11) . ?
C8 H8 0.9500 . ?
C8 C9 1.381(13) . ?
C9 H9 0.9500 . ?
C9 C10 1.388(13) . ?
C10 H10 0.9500 . ?
C10 C11 1.382(11) . ?
C11 H11 0.9500 . ?
C12 C13 1.396(10) . ?
C12 C17 1.372(10) . ?
C13 H13 0.9500 . ?
C13 C14 1.378(11) . ?
C14 H14 0.9500 . ?
C14 C15 1.382(11) . ?
C15 H15 0.9500 . ?
C15 C16 1.372(11) . ?
C16 H16 0.9500 . ?
C16 C17 1.390(10) . ?
C17 H17 0.9500 . ?
C18 C19 1.394(10) . ?
C18 C23 1.379(10) . ?
C19 H19 0.9500 . ?
C19 C20 1.388(11) . ?
C20 H20 0.9500 . ?
C20 C21 1.375(11) . ?
C21 H21 0.9500 . ?
C21 C22 1.373(12) . ?
C22 H22 0.9500 . ?
C22 C23 1.384(11) . ?
C23 H23 0.9500 . ?
Au2 P3 2.2920(18) . ?
Au2 C47 2.040(7) . ?
P3 C52 1.819(7) . ?
P3 C58 1.813(7) . ?
P3 C64 1.815(7) . ?
N3 C49 1.318(10) . ?
N3 C50 1.297(9) . ?
C47 C48 1.377(10) . ?
C47 C51 1.401(10) . ?
C48 H48 0.9500 . ?
C48 C49 1.379(11) . ?
C49 H49 0.9500 . ?
C50 H50 0.9500 . ?
C50 C51 1.342(10) . ?
C51 H51 0.9500 . ?
C52 C53 1.385(10) . ?
C52 C57 1.394(10) . ?
C53 H53 0.9500 . ?
C53 C54 1.400(10) . ?
C54 H54 0.9500 . ?
C54 C55 1.378(10) . ?
C55 H55 0.9500 . ?
C55 C56 1.385(11) . ?
C56 H56 0.9500 . ?
C56 C57 1.364(10) . ?
C57 H57 0.9500 . ?
C58 C59 1.393(10) . ?
C58 C63 1.390(10) . ?
C59 H59 0.9500 . ?
C59 C60 1.379(10) . ?
C60 H60 0.9500 . ?
C60 C61 1.387(10) . ?
C61 H61 0.9500 . ?
C61 C62 1.374(10) . ?
C62 H62 0.9500 . ?
C62 C63 1.391(10) . ?
C63 H63 0.9500 . ?
C64 C65 1.363(10) . ?
C64 C69 1.393(10) . ?
C65 H65 0.9500 . ?
C65 C66 1.383(11) . ?
C66 H66 0.9500 . ?
C66 C67 1.379(11) . ?
C67 H67 0.9500 . ?
C67 C68 1.372(11) . ?
C68 H68 0.9500 . ?
C68 C69 1.375(10) . ?
C69 H69 0.9500 . ?
Au02 P2 2.3045(18) . ?
Au02 C24 2.041(7) . ?
P2 C29 1.814(7) . ?
P2 C35 1.824(7) . ?
P2 C41 1.796(7) . ?
N2 C26 1.325(10) . ?
N2 C28 1.323(10) . ?
C24 C25 1.401(10) . ?
C24 C27 1.402(10) . ?
C25 H25 0.9500 . ?
C25 C26 1.398(10) . ?
C26 H26 0.9500 . ?
C27 H27 0.9500 . ?
C27 C28 1.370(10) . ?
C28 H28 0.9500 . ?
C29 C30 1.401(10) . ?
C29 C34 1.385(10) . ?
C30 H30 0.9500 . ?
C30 C31 1.393(10) . ?
C31 H31 0.9500 . ?
C31 C32 1.361(11) . ?
C32 H32 0.9500 . ?
C32 C33 1.393(11) . ?
C33 H33 0.9500 . ?
C33 C34 1.392(10) . ?
C34 H34 0.9500 . ?
C35 C36 1.382(10) . ?
C35 C40 1.387(10) . ?
C36 H36 0.9500 . ?
C36 C37 1.391(10) . ?
C37 H37 0.9500 . ?
C37 C38 1.383(11) . ?
C38 H38 0.9500 . ?
C38 C39 1.372(11) . ?
C39 H39 0.9500 . ?
C39 C40 1.385(10) . ?
C40 H40 0.9500 . ?
C41 C42 1.378(9) . ?
C41 C46 1.414(10) . ?
C42 H42 0.9500 . ?
C42 C43 1.369(10) . ?
C43 H43 0.9500 . ?
C43 C44 1.379(11) . ?
C44 H44 0.9500 . ?
C44 C45 1.379(11) . ?
C45 H45 0.9500 . ?
C45 C46 1.371(10) . ?
C46 H46 0.9500 . ?

loop_
_geom_torsion_atom_site_label_1
_geom_torsion_atom_site_label_2
_geom_torsion_atom_site_label_3
_geom_torsion_atom_site_label_4
_geom_torsion
_geom_torsion_site_symmetry_1
_geom_torsion_site_symmetry_2
_geom_torsion_site_symmetry_3
_geom_torsion_site_symmetry_4
_geom_torsion_publ_flag
Au1 P1 C6 C7 -124.5(6) . . . . ?
Au1 P1 C6 C11 55.2(6) . . . . ?
Au1 P1 C12 C13 -159.0(5) . . . . ?
Au1 P1 C12 C17 22.7(7) . . . . ?
Au1 P1 C18 C19 -124.4(6) . . . . ?
Au1 P1 C18 C23 51.8(6) . . . . ?
Au1 C1 C2 C3 173.4(6) . . . . ?
Au1 C1 C5 C4 -174.0(8) . . . . ?
P1 C6 C7 C8 179.1(6) . . . . ?
P1 C6 C11 C10 -179.4(6) . . . . ?
P1 C12 C13 C14 -179.1(7) . . . . ?
P1 C12 C17 C16 178.8(6) . . . . ?
P1 C18 C19 C20 176.7(6) . . . . ?
P1 C18 C23 C22 -177.5(6) . . . . ?
N1 C4 C5 C1 -0.1(18) . . . . ?
C1 C2 C3 N1 0.5(14) . . . . ?
C2 C1 C5 C4 0.4(14) . . . . ?
C3 N1 C4 C5 -0.1(17) . . . . ?
C4 N1 C3 C2 -0.1(14) . . . . ?
C5 C1 C2 C3 -0.6(12) . . . . ?
C6 P1 C12 C13 -34.2(7) . . . . ?
C6 P1 C12 C17 147.4(6) . . . . ?
C6 P1 C18 C19 113.8(6) . . . . ?
C6 P1 C18 C23 -70.0(6) . . . . ?
C6 C7 C8 C9 0.9(12) . . . . ?
C7 C6 C11 C10 0.2(11) . . . . ?
C7 C8 C9 C10 -0.9(13) . . . . ?
C8 C9 C10 C11 0.5(13) . . . . ?
C9 C10 C11 C6 -0.2(12) . . . . ?
C11 C6 C7 C8 -0.6(12) . . . . ?
C12 P1 C6 C7 108.3(7) . . . . ?
C12 P1 C6 C11 -72.1(6) . . . . ?
C12 P1 C18 C19 3.2(7) . . . . ?
C12 P1 C18 C23 179.4(6) . . . . ?
C12 C13 C14 C15 0.7(13) . . . . ?
C13 C12 C17 C16 0.4(11) . . . . ?
C13 C14 C15 C16 -0.3(13) . . . . ?
C14 C15 C16 C17 -0.1(12) . . . . ?
C15 C16 C17 C12 0.0(12) . . . . ?
C17 C12 C13 C14 -0.8(12) . . . . ?
C18 P1 C6 C7 -4.0(7) . . . . ?
C18 P1 C6 C11 175.6(6) . . . . ?
C18 P1 C12 C13 77.0(7) . . . . ?
C18 P1 C12 C17 -101.3(6) . . . . ?
C18 C19 C20 C21 -0.1(11) . . . . ?
C19 C18 C23 C22 -1.2(11) . . . . ?
C19 C20 C21 C22 0.2(12) . . . . ?
C20 C21 C22 C23 -0.9(12) . . . . ?
C21 C22 C23 C18 1.4(12) . . . . ?
C23 C18 C19 C20 0.5(11) . . . . ?
Au2 P3 C52 C53 -129.7(5) . . . . ?
Au2 P3 C52 C57 51.5(6) . . . . ?
Au2 P3 C58 C59 -154.5(5) . . . . ?
Au2 P3 C58 C63 25.3(6) . . . . ?
Au2 P3 C64 C65 -123.5(6) . . . . ?
Au2 P3 C64 C69 52.2(6) . . . . ?
Au2 C47 C48 C49 -179.9(6) . . . . ?
Au2 C47 C51 C50 179.7(5) . . . . ?
P3 C52 C53 C54 -179.7(5) . . . . ?
P3 C52 C57 C56 177.4(6) . . . . ?
P3 C58 C59 C60 178.3(6) . . . . ?
P3 C58 C63 C62 -178.3(5) . . . . ?
P3 C64 C65 C66 175.1(6) . . . . ?
P3 C64 C69 C68 -176.9(5) . . . . ?
N3 C50 C51 C47 -0.3(12) . . . . ?
C47 C48 C49 N3 0.6(14) . . . . ?
C48 C47 C51 C50 -0.6(10) . . . . ?
C49 N3 C50 C51 1.3(12) . . . . ?
C50 N3 C49 C48 -1.4(13) . . . . ?
C51 C47 C48 C49 0.4(11) . . . . ?
C52 P3 C58 C59 -28.2(7) . . . . ?
C52 P3 C58 C63 151.6(6) . . . . ?
C52 P3 C64 C65 114.5(7) . . . . ?
C52 P3 C64 C69 -69.8(6) . . . . ?
C52 C53 C54 C55 2.0(10) . . . . ?
C53 C52 C57 C56 -1.5(10) . . . . ?
C53 C54 C55 C56 -0.6(11) . . . . ?
C54 C55 C56 C57 -1.8(11) . . . . ?
C55 C56 C57 C52 2.8(11) . . . . ?
C57 C52 C53 C54 -0.9(10) . . . . ?
C58 P3 C52 C53 101.9(6) . . . . ?
C58 P3 C52 C57 -77.0(6) . . . . ?
C58 P3 C64 C65 3.3(7) . . . . ?
C58 P3 C64 C69 179.0(5) . . . . ?
C58 C59 C60 C61 0.9(12) . . . . ?
C59 C58 C63 C62 1.6(10) . . . . ?
C59 C60 C61 C62 -0.2(12) . . . . ?
C60 C61 C62 C63 0.2(11) . . . . ?
C61 C62 C63 C58 -0.9(11) . . . . ?
C63 C58 C59 C60 -1.6(11) . . . . ?
C64 P3 C52 C53 -11.4(7) . . . . ?
C64 P3 C52 C57 169.8(5) . . . . ?
C64 P3 C58 C59 84.3(6) . . . . ?
C64 P3 C58 C63 -95.9(6) . . . . ?
C64 C65 C66 C67 1.8(13) . . . . ?
C65 C64 C69 C68 -1.0(11) . . . . ?
C65 C66 C67 C68 -1.5(13) . . . . ?
C66 C67 C68 C69 0.0(12) . . . . ?
C67 C68 C69 C64 1.2(11) . . . . ?
C69 C64 C65 C66 -0.5(11) . . . . ?
Au02 P2 C29 C30 115.2(5) . . . . ?
Au02 P2 C29 C34 -59.9(6) . . . . ?
Au02 P2 C35 C36 135.5(6) . . . . ?
Au02 P2 C35 C40 -45.3(6) . . . . ?
Au02 P2 C41 C42 176.8(5) . . . . ?
Au02 P2 C41 C46 -7.2(6) . . . . ?
Au02 C24 C25 C26 176.6(5) . . . . ?
Au02 C24 C27 C28 -176.2(5) . . . . ?
P2 C29 C30 C31 -174.8(6) . . . . ?
P2 C29 C34 C33 176.1(5) . . . . ?
P2 C35 C36 C37 -179.8(6) . . . . ?
P2 C35 C40 C39 -179.2(5) . . . . ?
P2 C41 C42 C43 177.7(6) . . . . ?
P2 C41 C46 C45 -176.3(6) . . . . ?
C24 C25 C26 N2 -1.3(12) . . . . ?
C24 C27 C28 N2 0.3(12) . . . . ?
C25 C24 C27 C28 -0.4(10) . . . . ?
C26 N2 C28 C27 -0.6(12) . . . . ?
C27 C24 C25 C26 0.9(10) . . . . ?
C28 N2 C26 C25 1.0(11) . . . . ?
C29 P2 C35 C36 14.2(7) . . . . ?
C29 P2 C35 C40 -166.6(5) . . . . ?
C29 P2 C41 C42 -60.2(7) . . . . ?
C29 P2 C41 C46 115.8(6) . . . . ?
C29 C30 C31 C32 -0.5(12) . . . . ?
C30 C29 C34 C33 0.9(10) . . . . ?
C30 C31 C32 C33 -0.2(12) . . . . ?
C31 C32 C33 C34 1.2(12) . . . . ?
C32 C33 C34 C29 -1.6(11) . . . . ?
C34 C29 C30 C31 0.2(10) . . . . ?
C35 P2 C29 C30 -121.2(6) . . . . ?
C35 P2 C29 C34 63.7(6) . . . . ?
C35 P2 C41 C42 51.0(7) . . . . ?
C35 P2 C41 C46 -133.0(6) . . . . ?
C35 C36 C37 C38 -1.9(11) . . . . ?
C36 C35 C40 C39 0.1(11) . . . . ?
C36 C37 C38 C39 1.9(11) . . . . ?
C37 C38 C39 C40 -0.9(11) . . . . ?
C38 C39 C40 C35 -0.1(11) . . . . ?
C40 C35 C36 C37 0.9(11) . . . . ?
C41 P2 C29 C30 -11.0(6) . . . . ?
C41 P2 C29 C34 174.0(5) . . . . ?
C41 P2 C35 C36 -97.6(6) . . . . ?
C41 P2 C35 C40 81.6(6) . . . . ?
C41 C42 C43 C44 -2.0(12) . . . . ?
C42 C41 C46 C45 -0.1(11) . . . . ?
C42 C43 C44 C45 0.6(13) . . . . ?
C43 C44 C45 C46 1.0(13) . . . . ?
C44 C45 C46 C41 -1.2(13) . . . . ?
C46 C41 C42 C43 1.7(11) . . . . ?

loop_
_smtbx_masks_void_nr
_smtbx_masks_void_average_x
_smtbx_masks_void_average_y
_smtbx_masks_void_average_z
_smtbx_masks_void_volume
_smtbx_masks_void_count_electrons
_smtbx_masks_void_content
1 -0.550 0.158 0.332 211.3 56.6 ?
2 0.205 -0.158 0.668 211.3 54.3 ?
3 0.220 0.065 -0.005 10.3 0.0 ?
4 0.780 -0.065 0.005 10.3 0.5 ?
